data_7008480
loop_
_publ_author_name
'Bishop, Michael M.'
'Lindoy, Leonard F.'
'Parkin, Andrew'
'Turner, Peter'

_publ_section_title
;
 Towards a system for the systematic structural study of intermolecular
 interactions in crystals of transition metal complexes.
;
_journal_issue 15
_journal_name_full 'Dalton transactions (Cambridge, England : 2003)'
_journal_page_first 2563
_journal_page_last 2571
_journal_paper_doi 10.1039/b503381k
_journal_year 2005
_chemical_formula_sum 'C11 H20 Cl2 Cu N6 O9 S'
_chemical_formula_weight 546.83
_chemical_name_systematic
;
?
;
_space_group_IT_number 14
_symmetry_cell_setting monoclinic
_symmetry_Int_Tables_number 14
_symmetry_space_group_name_Hall '-P 2ybc'
_symmetry_space_group_name_H-M 'P 1 21/c 1'
_atom_sites_solution_hydrogens geom
_atom_sites_solution_primary direct
_atom_sites_solution_secondary difmap
_audit_creation_method SHELXL-97
_cell_angle_alpha 90.00
_cell_angle_beta 94.630(2)
_cell_angle_gamma 90.00
_cell_formula_units_Z 4
_cell_length_a 11.6940(13)
_cell_length_b 7.3720(8)
_cell_length_c 23.655(3)
_cell_measurement_reflns_used 925
_cell_measurement_temperature 150(2)
_cell_measurement_theta_max 27.86
_cell_measurement_theta_min 2.05
_cell_volume 2032.6(4)
_computing_cell_refinement 'SAINT (Bruker,1995)'
_computing_data_collection 'SMART (Bruker,1995)'
_computing_data_reduction 'SAINT and XPREP (Bruker 1995)'
_computing_molecular_graphics
;
teXsan for Windows (MSC, 1997)
xtal 3.6 (Hall,du Boulay, D.J. & Olthof-Hazekamp, R. 1999)
ORTEPII (Johnson,C.K., 1976).
WinGX (Farrugia, 1999)
;
_computing_structure_refinement 'SHELXL-97 (Sheldrick, 1997)'
_computing_structure_solution 'SIR97 (Altomare, et. al. 1997)'
_diffrn_ambient_temperature 150(2)
_diffrn_crystal_treatment
;
attached with Exxon Paratone N, to a short length
of fibre supported on a thin piece of copper wire
inserted in a copper mounting pin. The crystal was
quenched in a cold nitrogen gas stream from an
Oxford Cryosystems Cryostream.
;
_diffrn_measured_fraction_theta_full 0.960
_diffrn_measured_fraction_theta_max 0.960
_diffrn_measurement_device_type 'Bruker SMART 1000 CCD'
_diffrn_measurement_method \w
_diffrn_radiation_monochromator graphite
_diffrn_radiation_source 'sealed tube'
_diffrn_radiation_type MoK\a
_diffrn_radiation_wavelength 0.71073
_diffrn_reflns_av_R_equivalents 0.0329
_diffrn_reflns_av_sigmaI/netI 0.0266
_diffrn_reflns_limit_h_max 15
_diffrn_reflns_limit_h_min -14
_diffrn_reflns_limit_k_max 9
_diffrn_reflns_limit_k_min -9
_diffrn_reflns_limit_l_max 30
_diffrn_reflns_limit_l_min -30
_diffrn_reflns_number 19465
_diffrn_reflns_theta_full 28.31
_diffrn_reflns_theta_max 28.31
_diffrn_reflns_theta_min 1.73
_diffrn_standards_decay_% 0.02
_diffrn_standards_number 207
_exptl_absorpt_coefficient_mu 1.499
_exptl_absorpt_correction_T_max 0.925
_exptl_absorpt_correction_T_min 0.622
_exptl_absorpt_correction_type gaussian
_exptl_absorpt_process_details
;
Gaussian (Coppens et al., 1965)
XPREP (Bruker, 1995)
;
_exptl_crystal_colour blue
_exptl_crystal_density_diffrn 1.787
_exptl_crystal_density_method 'not measured'
_exptl_crystal_description plate
_exptl_crystal_F_000 1116
_exptl_crystal_size_max 0.357
_exptl_crystal_size_mid 0.179
_exptl_crystal_size_min 0.070
_refine_diff_density_max 0.484
_refine_diff_density_min -0.482
_refine_diff_density_rms 0.060
_refine_ls_extinction_method none
_refine_ls_goodness_of_fit_ref 1.296
_refine_ls_hydrogen_treatment mixed
_refine_ls_matrix_type full
_refine_ls_number_parameters 289
_refine_ls_number_reflns 4859
_refine_ls_number_restraints 3
_refine_ls_restrained_S_all 1.300
_refine_ls_R_factor_all 0.0365
_refine_ls_R_factor_gt 0.0287
_refine_ls_shift/su_max 0.001
_refine_ls_shift/su_mean 0.000
_refine_ls_structure_factor_coef Fsqd
_refine_ls_weighting_details 'calc w=1/[\s^2^(Fo^2^)+(0.03P)^2^+0.2P] where P=(Fo^2^+2Fc^2^)/3'
_refine_ls_weighting_scheme calc
_refine_ls_wR_factor_gt 0.0732
_refine_ls_wR_factor_ref 0.0756
_reflns_number_gt 4052
_reflns_number_total 4859
_reflns_threshold_expression 2sigma(I)
_cod_data_source_file b503381k.txt
_cod_data_source_block 5
_cod_depositor_comments
;
The following automatic conversions were performed:
'_exptl_absorpt_correction_type' value 'Gaussian' changed to 'gaussian'
according to '/home/saulius/struct/CIF-dictionaries/cif_core.dic'
dictionary named 'cif_core.dic' version 2.4.1 from 2010-06-29.

Automatic conversion script
Id: cif_fix_enum 1527 2010-12-29 10:47:43Z saulius 
;
_cod_original_sg_symbol_H-M 'P 21/c '
_cod_database_code 7008480

loop_
_symmetry_equiv_pos_as_xyz
'x, y, z'
'-x, y+1/2, -z+1/2'
'-x, -y, -z'
'x, -y-1/2, z-1/2'

loop_
_atom_site_label
_atom_site_type_symbol
_atom_site_fract_x
_atom_site_fract_y
_atom_site_fract_z
_atom_site_U_iso_or_equiv
_atom_site_adp_type
_atom_site_occupancy
_atom_site_symmetry_multiplicity
_atom_site_calc_flag
_atom_site_refinement_flags
_atom_site_disorder_assembly
_atom_site_disorder_group
Cu1 Cu 0.265692(17) 0.20208(3) 0.089836(9) 0.02702(8) Uani 1 1 d . . .
S1 S 0.13697(4) 0.15010(7) 0.00995(2) 0.03358(12) Uani 1 1 d . . .
O1 O 0.40664(11) 0.2992(2) 0.25431(6) 0.0392(3) Uani 1 1 d . . .
N1 N 0.37024(13) 0.2346(2) 0.15796(6) 0.0280(3) Uani 1 1 d D . .
H1N H 0.4403(14) 0.237(3) 0.1584(10) 0.039(6) Uiso 1 1 d D . .
N2 N 0.22983(14) 0.2430(3) 0.22264(7) 0.0347(4) Uani 1 1 d . . .
H2N H 0.2229(17) 0.270(3) 0.2535(10) 0.027(6) Uiso 1 1 d . . .
N3 N 0.03643(15) 0.1917(3) 0.21590(8) 0.0404(4) Uani 1 1 d D . .
H3N H -0.0223(16) 0.173(3) 0.1966(9) 0.041(7) Uiso 1 1 d D . .
N4 N 0.13078(12) 0.2230(2) 0.13298(7) 0.0294(3) Uani 1 1 d . . .
N5 N 0.37596(13) 0.2327(2) 0.03187(7) 0.0309(3) Uani 1 1 d . . .
N6 N 0.51801(16) 0.2677(3) -0.02092(8) 0.0422(4) Uani 1 1 d D . .
H6N H 0.5810(15) 0.262(4) -0.0303(11) 0.055(8) Uiso 1 1 d D . .
C1 C 0.52762(17) 0.3301(3) 0.25039(9) 0.0413(5) Uani 1 1 d . . .
H1A H 0.5644 0.2165 0.2402 0.062 Uiso 1 1 calc R . .
H1B H 0.5624 0.3729 0.2871 0.062 Uiso 1 1 calc R . .
H1C H 0.5382 0.4217 0.2213 0.062 Uiso 1 1 calc R . .
C2 C 0.34027(15) 0.2595(3) 0.20782(8) 0.0275(4) Uani 1 1 d . . .
C3 C 0.13039(15) 0.2173(3) 0.18785(8) 0.0299(4) Uani 1 1 d . . .
C4 C 0.0313(2) 0.1736(4) 0.27682(10) 0.0505(6) Uani 1 1 d . . .
H4A H 0.0862 0.0811 0.2914 0.076 Uiso 1 1 calc R . .
H4B H -0.0463 0.1374 0.2850 0.076 Uiso 1 1 calc R . .
H4C H 0.0505 0.2900 0.2952 0.076 Uiso 1 1 calc R . .
C5 C 0.01849(15) 0.2102(3) 0.10071(8) 0.0339(4) Uani 1 1 d . . .
H5A H -0.0386 0.2824 0.1198 0.041 Uiso 1 1 calc R . .
H5B H -0.0073 0.0823 0.0994 0.041 Uiso 1 1 calc R . .
C6 C 0.02642(16) 0.2803(3) 0.04084(8) 0.0355(4) Uani 1 1 d . . .
H6A H 0.0465 0.4108 0.0416 0.043 Uiso 1 1 calc R . .
H6B H -0.0480 0.2649 0.0183 0.043 Uiso 1 1 calc R . .
C7 C 0.20729(17) 0.3109(3) -0.03487(8) 0.0393(5) Uani 1 1 d . . .
H7A H 0.1854 0.2859 -0.0754 0.047 Uiso 1 1 calc R . .
H7B H 0.1845 0.4367 -0.0263 0.047 Uiso 1 1 calc R . .
C8 C 0.33302(16) 0.2868(3) -0.02212(8) 0.0308(4) Uani 1 1 d . . .
C9 C 0.42145(17) 0.3093(3) -0.05523(8) 0.0355(4) Uani 1 1 d . . .
C10 C 0.4259(2) 0.3671(4) -0.11535(9) 0.0510(6) Uani 1 1 d . . .
H10A H 0.4357 0.2603 -0.1391 0.076 Uiso 1 1 calc R . .
H10B H 0.4907 0.4500 -0.1183 0.076 Uiso 1 1 calc R . .
H10C H 0.3543 0.4290 -0.1281 0.076 Uiso 1 1 calc R . .
C11 C 0.48768(17) 0.2223(3) 0.03020(9) 0.0391(5) Uani 1 1 d . . .
H11 H 0.5397 0.1872 0.0612 0.047 Uiso 1 1 calc R . .
Cl1 Cl 0.22316(4) -0.28698(7) 0.10997(2) 0.03684(12) Uani 1 1 d . . .
O2 O 0.25520(16) -0.4215(3) 0.07019(8) 0.0681(5) Uani 1 1 d . . .
O3 O 0.10594(15) -0.2401(3) 0.09829(9) 0.0699(5) Uani 1 1 d . . .
O4 O 0.29698(15) -0.1332(2) 0.10366(10) 0.0692(5) Uani 1 1 d . . .
O5 O 0.24211(17) -0.3602(3) 0.16568(8) 0.0710(5) Uani 1 1 d . . .
Cl2 Cl 0.73318(4) 0.12226(9) 0.14277(2) 0.04738(15) Uani 1 1 d . . .
O6 O 0.61362(11) 0.0925(2) 0.14923(6) 0.0484(4) Uani 1 1 d . . .
O7 O 0.77340(19) 0.2706(4) 0.17649(11) 0.1029(9) Uani 1 1 d . . .
O8 O 0.79703(16) -0.0340(4) 0.16116(10) 0.0957(8) Uani 1 1 d . . .
O9 O 0.74911(14) 0.1546(4) 0.08486(7) 0.0761(7) Uani 1 1 d . . .

loop_
_atom_site_aniso_label
_atom_site_aniso_U_11
_atom_site_aniso_U_22
_atom_site_aniso_U_33
_atom_site_aniso_U_23
_atom_site_aniso_U_13
_atom_site_aniso_U_12
Cu1 0.02216(12) 0.03795(14) 0.02094(12) -0.00014(9) 0.00156(8) 0.00111(9)
S1 0.0293(2) 0.0424(3) 0.0286(2) -0.0044(2) -0.00031(18) -0.0015(2)
O1 0.0286(7) 0.0644(10) 0.0241(7) -0.0041(6) -0.0009(5) -0.0036(6)
N1 0.0211(7) 0.0374(9) 0.0254(8) -0.0014(6) 0.0011(6) 0.0003(6)
N2 0.0277(8) 0.0557(11) 0.0210(9) -0.0006(8) 0.0040(6) -0.0023(7)
N3 0.0266(9) 0.0642(12) 0.0310(9) 0.0004(8) 0.0062(7) -0.0067(8)
N4 0.0225(7) 0.0385(9) 0.0273(8) -0.0002(7) 0.0018(6) -0.0001(6)
N5 0.0285(8) 0.0394(9) 0.0250(8) 0.0005(7) 0.0027(6) 0.0011(7)
N6 0.0307(9) 0.0624(12) 0.0347(10) -0.0002(8) 0.0094(8) -0.0010(8)
C1 0.0309(10) 0.0581(14) 0.0340(11) -0.0052(10) -0.0025(8) -0.0102(9)
C2 0.0272(9) 0.0301(9) 0.0250(9) 0.0021(7) 0.0012(7) 0.0006(7)
C3 0.0263(9) 0.0349(10) 0.0287(10) 0.0003(8) 0.0042(7) -0.0004(7)
C4 0.0440(12) 0.0720(17) 0.0378(12) -0.0020(11) 0.0170(10) -0.0160(11)
C5 0.0214(8) 0.0483(12) 0.0317(10) -0.0016(9) 0.0009(7) 0.0001(8)
C6 0.0256(9) 0.0474(12) 0.0327(10) -0.0010(9) -0.0029(8) 0.0042(8)
C7 0.0354(10) 0.0558(13) 0.0265(10) 0.0087(9) 0.0017(8) 0.0043(9)
C8 0.0340(10) 0.0360(10) 0.0223(9) -0.0005(8) 0.0010(7) 0.0001(8)
C9 0.0408(11) 0.0398(11) 0.0262(10) -0.0016(8) 0.0058(8) -0.0036(8)
C10 0.0583(14) 0.0674(16) 0.0286(11) 0.0073(11) 0.0120(10) -0.0059(12)
C11 0.0288(10) 0.0584(13) 0.0303(10) 0.0010(9) 0.0035(8) 0.0019(9)
Cl1 0.0376(3) 0.0350(3) 0.0386(3) -0.0006(2) 0.0070(2) -0.00039(19)
O2 0.0832(13) 0.0601(11) 0.0646(12) -0.0221(9) 0.0268(10) -0.0044(10)
O3 0.0400(10) 0.0880(14) 0.0812(14) 0.0080(11) 0.0029(9) 0.0095(9)
O4 0.0555(10) 0.0349(9) 0.1177(17) 0.0073(10) 0.0093(10) -0.0058(8)
O5 0.0832(14) 0.0842(14) 0.0457(10) 0.0136(10) 0.0068(9) 0.0029(11)
Cl2 0.0231(2) 0.0785(4) 0.0404(3) 0.0059(3) 0.00157(19) 0.0060(2)
O6 0.0242(7) 0.0727(11) 0.0490(9) 0.0074(8) 0.0073(6) 0.0040(7)
O7 0.0646(14) 0.138(2) 0.106(2) -0.0501(17) 0.0103(13) -0.0294(14)
O8 0.0542(11) 0.134(2) 0.1006(17) 0.0525(15) 0.0179(11) 0.0493(13)
O9 0.0388(9) 0.144(2) 0.0463(10) 0.0221(11) 0.0083(8) -0.0004(10)

loop_
_atom_type_symbol
_atom_type_description
_atom_type_scat_dispersion_real
_atom_type_scat_dispersion_imag
_atom_type_scat_source
C C 0.0033 0.0016 'International Tables Vol C Tables 4.2.6.8 and 6.1.1.4'
H H 0.0000 0.0000 'International Tables Vol C Tables 4.2.6.8 and 6.1.1.4'
N N 0.0061 0.0033 'International Tables Vol C Tables 4.2.6.8 and 6.1.1.4'
O O 0.0106 0.0060 'International Tables Vol C Tables 4.2.6.8 and 6.1.1.4'
S S 0.1246 0.1234 'International Tables Vol C Tables 4.2.6.8 and 6.1.1.4'
Cl Cl 0.1484 0.1585 'International Tables Vol C Tables 4.2.6.8 and 6.1.1.4'
Cu Cu 0.3201 1.2651 'International Tables Vol C Tables 4.2.6.8 and 6.1.1.4'

loop_
_geom_angle_atom_site_label_1
_geom_angle_atom_site_label_2
_geom_angle_atom_site_label_3
_geom_angle
_geom_angle_site_symmetry_1
_geom_angle_site_symmetry_3
_geom_angle_publ_flag
N4 Cu1 N1 92.14(7) . . ?
N4 Cu1 N5 163.05(7) . . ?
N1 Cu1 N5 99.13(6) . . ?
N4 Cu1 S1 86.62(5) . . ?
N1 Cu1 S1 177.23(5) . . ?
N5 Cu1 S1 82.63(5) . . ?
C6 S1 C7 105.03(10) . . ?
C6 S1 Cu1 91.20(6) . . ?
C7 S1 Cu1 94.11(7) . . ?
C2 O1 C1 119.50(15) . . ?
C2 N1 Cu1 125.53(13) . . ?
C2 N1 H1N 109.6(16) . . ?
Cu1 N1 H1N 124.8(16) . . ?
C2 N2 C3 128.65(17) . . ?
C2 N2 H2N 113.2(16) . . ?
C3 N2 H2N 117.0(16) . . ?
C3 N3 C4 127.17(18) . . ?
C3 N3 H3N 116.0(17) . . ?
C4 N3 H3N 116.5(17) . . ?
C3 N4 C5 116.26(15) . . ?
C3 N4 Cu1 126.00(12) . . ?
C5 N4 Cu1 116.72(12) . . ?
C11 N5 C8 105.99(16) . . ?
C11 N5 Cu1 136.34(14) . . ?
C8 N5 Cu1 117.61(12) . . ?
C11 N6 C9 109.09(17) . . ?
C11 N6 H6N 125(2) . . ?
C9 N6 H6N 126(2) . . ?
O1 C1 H1A 109.5 . . ?
O1 C1 H1B 109.5 . . ?
H1A C1 H1B 109.5 . . ?
O1 C1 H1C 109.5 . . ?
H1A C1 H1C 109.5 . . ?
H1B C1 H1C 109.5 . . ?
N1 C2 O1 127.93(17) . . ?
N1 C2 N2 124.11(17) . . ?
O1 C2 N2 107.92(16) . . ?
N4 C3 N3 124.58(17) . . ?
N4 C3 N2 121.32(16) . . ?
N3 C3 N2 114.08(17) . . ?
N3 C4 H4A 109.5 . . ?
N3 C4 H4B 109.5 . . ?
H4A C4 H4B 109.5 . . ?
N3 C4 H4C 109.5 . . ?
H4A C4 H4C 109.5 . . ?
H4B C4 H4C 109.5 . . ?
N4 C5 C6 110.11(15) . . ?
N4 C5 H5A 109.6 . . ?
C6 C5 H5A 109.6 . . ?
N4 C5 H5B 109.6 . . ?
C6 C5 H5B 109.6 . . ?
H5A C5 H5B 108.2 . . ?
C5 C6 S1 107.18(13) . . ?
C5 C6 H6A 110.3 . . ?
S1 C6 H6A 110.3 . . ?
C5 C6 H6B 110.3 . . ?
S1 C6 H6B 110.3 . . ?
H6A C6 H6B 108.5 . . ?
C8 C7 S1 106.77(14) . . ?
C8 C7 H7A 110.4 . . ?
S1 C7 H7A 110.4 . . ?
C8 C7 H7B 110.4 . . ?
S1 C7 H7B 110.4 . . ?
H7A C7 H7B 108.6 . . ?
C9 C8 N5 109.22(17) . . ?
C9 C8 C7 130.94(18) . . ?
N5 C8 C7 119.84(16) . . ?
C8 C9 N6 105.10(17) . . ?
C8 C9 C10 132.30(19) . . ?
N6 C9 C10 122.59(18) . . ?
C9 C10 H10A 109.5 . . ?
C9 C10 H10B 109.5 . . ?
H10A C10 H10B 109.5 . . ?
C9 C10 H10C 109.5 . . ?
H10A C10 H10C 109.5 . . ?
H10B C10 H10C 109.5 . . ?
N5 C11 N6 110.59(18) . . ?
N5 C11 H11 124.7 . . ?
N6 C11 H11 124.7 . . ?
O3 Cl1 O5 110.36(12) . . ?
O3 Cl1 O2 109.82(12) . . ?
O5 Cl1 O2 108.36(13) . . ?
O3 Cl1 O4 111.47(12) . . ?
O5 Cl1 O4 110.14(13) . . ?
O2 Cl1 O4 106.56(12) . . ?
O7 Cl2 O9 110.61(16) . . ?
O7 Cl2 O8 108.18(17) . . ?
O9 Cl2 O8 108.99(13) . . ?
O7 Cl2 O6 109.95(12) . . ?
O9 Cl2 O6 109.49(9) . . ?
O8 Cl2 O6 109.60(12) . . ?

loop_
_geom_bond_atom_site_label_1
_geom_bond_atom_site_label_2
_geom_bond_distance
_geom_bond_site_symmetry_2
_geom_bond_publ_flag
Cu1 N4 1.9530(15) . ?
Cu1 N1 1.9573(15) . ?
Cu1 N5 1.9697(16) . ?
Cu1 S1 2.3504(5) . ?
S1 C6 1.811(2) . ?
S1 C7 1.829(2) . ?
O1 C2 1.327(2) . ?
O1 C1 1.443(2) . ?
N1 C2 1.270(2) . ?
N1 H1N 0.819(15) . ?
N2 C2 1.371(2) . ?
N2 C3 1.382(2) . ?
N2 H2N 0.77(2) . ?
N3 C3 1.342(2) . ?
N3 C4 1.454(3) . ?
N3 H3N 0.806(15) . ?
N4 C3 1.299(2) . ?
N4 C5 1.468(2) . ?
N5 C11 1.312(2) . ?
N5 C8 1.392(2) . ?
N6 C11 1.330(3) . ?
N6 C9 1.371(3) . ?
N6 H6N 0.788(16) . ?
C1 H1A 0.9800 . ?
C1 H1B 0.9800 . ?
C1 H1C 0.9800 . ?
C4 H4A 0.9800 . ?
C4 H4B 0.9800 . ?
C4 H4C 0.9800 . ?
C5 C6 1.518(3) . ?
C5 H5A 0.9900 . ?
C5 H5B 0.9900 . ?
C6 H6A 0.9900 . ?
C6 H6B 0.9900 . ?
C7 C8 1.487(3) . ?
C7 H7A 0.9900 . ?
C7 H7B 0.9900 . ?
C8 C9 1.357(3) . ?
C9 C10 1.489(3) . ?
C10 H10A 0.9800 . ?
C10 H10B 0.9800 . ?
C10 H10C 0.9800 . ?
C11 H11 0.9500 . ?
Cl1 O3 1.4191(18) . ?
Cl1 O5 1.4248(18) . ?
Cl1 O2 1.4372(18) . ?
Cl1 O4 1.4398(17) . ?
Cl2 O7 1.411(2) . ?
Cl2 O9 1.4176(17) . ?
Cl2 O8 1.422(2) . ?
Cl2 O6 1.4356(14) . ?

loop_
_geom_hbond_atom_site_label_D
_geom_hbond_atom_site_label_H
_geom_hbond_atom_site_label_A
_geom_hbond_distance_DH
_geom_hbond_distance_HA
_geom_hbond_distance_DA
_geom_hbond_angle_DHA
_geom_hbond_site_symmetry_A
N2 H2N O8 0.77(2) 2.51(2) 3.240(3) 160(2) 2_655
N1 H1N O6 0.819(15) 2.314(18) 3.055(2) 151(2) .
N3 H3N O7 0.806(15) 2.502(19) 3.194(3) 145(2) 1_455
N6 H6N O2 0.788(16) 2.50(2) 3.190(3) 148(2) 3_655
N6 H6N O4 0.788(16) 2.52(2) 3.190(3) 144(2) 3_655

loop_
_geom_torsion_atom_site_label_1
_geom_torsion_atom_site_label_2
_geom_torsion_atom_site_label_3
_geom_torsion_atom_site_label_4
_geom_torsion
_geom_torsion_site_symmetry_1
_geom_torsion_site_symmetry_2
_geom_torsion_site_symmetry_3
_geom_torsion_site_symmetry_4
_geom_torsion_publ_flag
N4 Cu1 S1 C6 27.58(8) . . . . ?
N1 Cu1 S1 C6 91.1(10) . . . . ?
N5 Cu1 S1 C6 -139.29(8) . . . . ?
N4 Cu1 S1 C7 132.74(8) . . . . ?
N1 Cu1 S1 C7 -163.8(10) . . . . ?
N5 Cu1 S1 C7 -34.12(8) . . . . ?
N4 Cu1 N1 C2 -0.38(17) . . . . ?
N5 Cu1 N1 C2 166.91(16) . . . . ?
S1 Cu1 N1 C2 -63.7(11) . . . . ?
N1 Cu1 N4 C3 -12.84(17) . . . . ?
N5 Cu1 N4 C3 -144.7(2) . . . . ?
S1 Cu1 N4 C3 164.68(16) . . . . ?
N1 Cu1 N4 C5 179.24(14) . . . . ?
N5 Cu1 N4 C5 47.4(3) . . . . ?
S1 Cu1 N4 C5 -3.24(13) . . . . ?
N4 Cu1 N5 C11 151.2(2) . . . . ?
N1 Cu1 N5 C11 20.2(2) . . . . ?
S1 Cu1 N5 C11 -157.7(2) . . . . ?
N4 Cu1 N5 C8 -25.4(3) . . . . ?
N1 Cu1 N5 C8 -156.40(14) . . . . ?
S1 Cu1 N5 C8 25.76(13) . . . . ?
Cu1 N1 C2 O1 -172.99(15) . . . . ?
Cu1 N1 C2 N2 9.2(3) . . . . ?
C1 O1 C2 N1 3.9(3) . . . . ?
C1 O1 C2 N2 -177.98(17) . . . . ?
C3 N2 C2 N1 -7.6(3) . . . . ?
C3 N2 C2 O1 174.22(19) . . . . ?
C5 N4 C3 N3 3.5(3) . . . . ?
Cu1 N4 C3 N3 -164.48(16) . . . . ?
C5 N4 C3 N2 -174.69(17) . . . . ?
Cu1 N4 C3 N2 17.3(3) . . . . ?
C4 N3 C3 N4 176.1(2) . . . . ?
C4 N3 C3 N2 -5.6(3) . . . . ?
C2 N2 C3 N4 -6.8(3) . . . . ?
C2 N2 C3 N3 174.9(2) . . . . ?
C3 N4 C5 C6 161.13(17) . . . . ?
Cu1 N4 C5 C6 -29.8(2) . . . . ?
N4 C5 C6 S1 56.49(19) . . . . ?
C7 S1 C6 C5 -144.30(14) . . . . ?
Cu1 S1 C6 C5 -49.72(13) . . . . ?
C6 S1 C7 C8 133.17(14) . . . . ?
Cu1 S1 C7 C8 40.82(14) . . . . ?
C11 N5 C8 C9 -0.5(2) . . . . ?
Cu1 N5 C8 C9 177.03(13) . . . . ?
C11 N5 C8 C7 179.65(19) . . . . ?
Cu1 N5 C8 C7 -2.8(2) . . . . ?
S1 C7 C8 C9 149.6(2) . . . . ?
S1 C7 C8 N5 -30.6(2) . . . . ?
N5 C8 C9 N6 0.2(2) . . . . ?
C7 C8 C9 N6 -179.9(2) . . . . ?
N5 C8 C9 C10 -179.1(2) . . . . ?
C7 C8 C9 C10 0.7(4) . . . . ?
C11 N6 C9 C8 0.1(2) . . . . ?
C11 N6 C9 C10 179.5(2) . . . . ?
C8 N5 C11 N6 0.6(2) . . . . ?
Cu1 N5 C11 N6 -176.24(16) . . . . ?
C9 N6 C11 N5 -0.5(3) . . . . ?
